data_7230338
loop_
_publ_author_name
'Andro\<s Dubraja, Lidija'
'Jeri\'c, Ivanka'
'Pu\<skari\'c, Andreas'
'Broni\'c, Josip'
'Moreno-Pineda, Eufemio'

_publ_section_title
;
 Coordination ability of amino acid hydrazide ligands and their influence
 on magnetic properties in copper(ii) coordination polymers
;
_journal_issue 17
_journal_name_full CrystEngComm
_journal_page_first 2396
_journal_paper_doi 10.1039/C8CE00210J
_journal_volume 20
_journal_year 2018
_chemical_absolute_configuration rm
_chemical_formula_sum 'C32 H46 Cu2 N10 O13'
_chemical_formula_weight 905.87
_space_group_crystal_system orthorhombic
_space_group_IT_number 20
_space_group_name_Hall 'C 2c 2'
_space_group_name_H-M_alt 'C 2 2 21'
_symmetry_space_group_name_Hall 'C 2c 2'
_symmetry_space_group_name_H-M 'C 2 2 21'
_atom_sites_solution_hydrogens mixed
_audit_creation_method SHELXL-2017/1
_audit_update_record
;
2017-11-03 deposited with the CCDC.
2018-03-21 downloaded from the CCDC.
;
_cell_angle_alpha 90
_cell_angle_beta 90
_cell_angle_gamma 90
_cell_formula_units_Z 4
_cell_length_a 13.7071(5)
_cell_length_b 14.3458(8)
_cell_length_c 20.3751(8)
_cell_measurement_reflns_used 5669
_cell_measurement_temperature 100.6(4)
_cell_measurement_theta_max 76.2910
_cell_measurement_theta_min 4.2720
_cell_volume 4006.5(3)
_computing_cell_refinement 'CrysAlisPro 1.171.38.41r (Rigaku OD, 2015)'
_computing_data_collection 'CrysAlisPro 1.171.38.41r (Rigaku OD, 2015)'
_computing_data_reduction 'CrysAlisPro 1.171.38.41r (Rigaku OD, 2015)'
_computing_molecular_graphics 'Ortep-3 for Windows (Farrugia, 1997)'
_computing_publication_material 'WinGX publication routines (Farrugia, 1999)'
_computing_structure_refinement 'SHELXL-2017/1 (Sheldrick, 2017)'
_computing_structure_solution 'SIR92 (Altomare, 1994)'
_diffrn_ambient_temperature 100.6(4)
_diffrn_detector 'CCD plate'
_diffrn_detector_area_resol_mean 10.4508
_diffrn_detector_type Atlas
_diffrn_measured_fraction_theta_full 1.000
_diffrn_measured_fraction_theta_max 0.994
_diffrn_measurement_device 'four-circle diffractometer'
_diffrn_measurement_device_type 'SuperNova, Dual, Cu at zero, Atlas'
_diffrn_radiation_monochromator mirror
_diffrn_radiation_probe x-ray
_diffrn_radiation_type CuK\a
_diffrn_radiation_wavelength 1.54184
_diffrn_reflns_av_R_equivalents 0.0809
_diffrn_reflns_av_unetI/netI 0.0639
_diffrn_reflns_Laue_measured_fraction_full 1.000
_diffrn_reflns_Laue_measured_fraction_max 0.994
_diffrn_reflns_limit_h_max 17
_diffrn_reflns_limit_h_min -17
_diffrn_reflns_limit_k_max 15
_diffrn_reflns_limit_k_min -17
_diffrn_reflns_limit_l_max 24
_diffrn_reflns_limit_l_min -25
_diffrn_reflns_number 16141
_diffrn_reflns_point_group_measured_fraction_full 0.999
_diffrn_reflns_point_group_measured_fraction_max 0.987
_diffrn_reflns_theta_full 67.684
_diffrn_reflns_theta_max 76.548
_diffrn_reflns_theta_min 4.340
_diffrn_source 'micro-focus sealed X-ray tube'
_diffrn_source_type 'SuperNova (Cu) X-ray Source'
_exptl_absorpt_coefficient_mu 1.950
_exptl_absorpt_correction_T_max 1.00000
_exptl_absorpt_correction_T_min 0.41212
_exptl_absorpt_correction_type multi-scan
_exptl_absorpt_process_details
;
CrysAlisPro 1.171.38.41r (Rigaku Oxford Diffraction, 2015)
Empirical absorption correction using spherical harmonics,
 implemented in SCALE3 ABSPACK scaling algorithm.

Empirical correction (ABSPACK) includes:
- Absorption correction using spherical harmonics
- Frame scaling
;
_exptl_crystal_colour 'dark green'
_exptl_crystal_density_diffrn 1.502
_exptl_crystal_description stick
_exptl_crystal_F_000 1880
_exptl_crystal_size_max 0.250
_exptl_crystal_size_mid 0.120
_exptl_crystal_size_min 0.050
_refine_diff_density_max 1.022
_refine_diff_density_min -0.522
_refine_diff_density_rms 0.103
_refine_ls_abs_structure_details
;
 Flack x determined using 1327 quotients [(I+)-(I-)]/[(I+)+(I-)]
 (Parsons, Flack and Wagner, Acta Cryst. B69 (2013) 249-259).
;
_refine_ls_abs_structure_Flack -0.03(3)
_refine_ls_extinction_method none
_refine_ls_goodness_of_fit_ref 1.039
_refine_ls_hydrogen_treatment mixed
_refine_ls_matrix_type full
_refine_ls_number_parameters 275
_refine_ls_number_reflns 4181
_refine_ls_number_restraints 4
_refine_ls_restrained_S_all 1.039
_refine_ls_R_factor_all 0.0737
_refine_ls_R_factor_gt 0.0606
_refine_ls_shift/su_max 0.000
_refine_ls_shift/su_mean 0.000
_refine_ls_structure_factor_coef Fsqd
_refine_ls_weighting_details 'w=1/[\s^2^(Fo^2^)+(0.0957P)^2^+4.6404P] where P=(Fo^2^+2Fc^2^)/3'
_refine_ls_weighting_scheme calc
_refine_ls_wR_factor_gt 0.1486
_refine_ls_wR_factor_ref 0.1603
_reflns_Friedel_coverage 0.789
_reflns_Friedel_fraction_full 0.998
_reflns_Friedel_fraction_max 0.980
_reflns_number_gt 3569
_reflns_number_total 4181
_reflns_threshold_expression 'I > 2\s(I)'
_cod_data_source_file c8ce00210j2.cif
_cod_data_source_block shelx
_cod_depositor_comments 'Adding full bibliography for 7230338--7230339.cif.'
_cod_database_code 7230338
_shelx_shelxl_version_number 2017/1
_shelx_space_group_comment
;
The symmetry employed for this shelxl refinement is uniquely defined
by the following loop, which should always be used as a source of
symmetry information in preference to the above space-group names.
They are only intended as comments.
;
_shelx_estimated_absorpt_t_min 0.759
_shelx_estimated_absorpt_t_max 0.909

loop_
_space_group_symop_operation_xyz
'x, y, z'
'-x, -y, z+1/2'
'-x, y, -z+1/2'
'x, -y, -z'
'x+1/2, y+1/2, z'
'-x+1/2, -y+1/2, z+1/2'
'-x+1/2, y+1/2, -z+1/2'
'x+1/2, -y+1/2, -z'

loop_
_atom_site_label
_atom_site_type_symbol
_atom_site_fract_x
_atom_site_fract_y
_atom_site_fract_z
_atom_site_U_iso_or_equiv
_atom_site_adp_type
_atom_site_occupancy
_atom_site_site_symmetry_order
_atom_site_calc_flag
_atom_site_refinement_flags_posn
_atom_site_refinement_flags_adp
_atom_site_refinement_flags_occupancy
_atom_site_disorder_assembly
_atom_site_disorder_group
C1 C 0.5176(7) 0.1235(8) 0.3589(5) 0.063(3) Uani 1 1 d . . . . .
H1A H 0.505951 0.058057 0.352894 0.094 Uiso 1 1 calc R U . . .
H1B H 0.547676 0.148563 0.320165 0.094 Uiso 1 1 calc R U . . .
H1C H 0.560111 0.132540 0.395813 0.094 Uiso 1 1 calc R U . . .
C2 C 0.3491(8) 0.1557(8) 0.3147(5) 0.057(3) Uani 1 1 d . . . . .
H2A H 0.340721 0.089830 0.308606 0.086 Uiso 1 1 calc R U . . .
H2B H 0.287277 0.183570 0.325068 0.086 Uiso 1 1 calc R U . . .
H2C H 0.374226 0.182838 0.275088 0.086 Uiso 1 1 calc R U . . .
C3 C 0.4211(6) 0.1732(6) 0.3713(4) 0.0367(17) Uani 1 1 d . . . . .
H3 H 0.392566 0.147384 0.411484 0.044 Uiso 1 1 calc R U . . .
C4 C 0.4347(5) 0.2775(6) 0.3812(3) 0.0318(16) Uani 1 1 d . . . . .
H4A H 0.371039 0.307058 0.380746 0.038 Uiso 1 1 calc R U . . .
H4B H 0.471484 0.302095 0.344423 0.038 Uiso 1 1 calc R U . . .
C5 C 0.4872(5) 0.3051(5) 0.4451(3) 0.0245(13) Uani 1 1 d . . . . .
H5 H 0.552202 0.276643 0.444559 0.029 Uiso 1 1 calc R U . . .
C6 C 0.4999(4) 0.4111(5) 0.4489(3) 0.0214(13) Uani 1 1 d . . . . .
C7 C 0.3962(5) 0.4812(6) 0.6894(3) 0.0341(17) Uani 1 1 d . . . . .
H7 H 0.457503 0.455186 0.696353 0.041 Uiso 1 1 calc R U . . .
C8 C 0.3571(5) 0.5360(6) 0.7381(4) 0.0340(17) Uani 1 1 d . . . . .
H8 H 0.391187 0.546442 0.776877 0.041 Uiso 1 1 calc R U . . .
C9 C 0.2648(5) 0.5760(5) 0.7281(3) 0.0225(13) Uani 1 1 d . . . . .
C10 C 0.2181(5) 0.5550(6) 0.6695(3) 0.0277(15) Uani 1 1 d . . . . .
H10 H 0.155802 0.578255 0.661795 0.033 Uiso 1 1 calc R U . . .
C11 C 0.2621(5) 0.5007(5) 0.6227(3) 0.0252(14) Uani 1 1 d . . . . .
H11 H 0.229876 0.489647 0.583311 0.030 Uiso 1 1 calc R U . . .
C12 C 0.3970(6) 0.2526(9) 0.6895(5) 0.063(3) Uani 1 1 d . . . . .
H12 H 0.452885 0.286314 0.699769 0.076 Uiso 1 1 calc R U . . .
C13 C 0.3612(7) 0.1909(9) 0.7353(5) 0.067(4) Uani 1 1 d . . . . .
H13 H 0.392323 0.184543 0.775581 0.081 Uiso 1 1 calc R U . . .
C14 C 0.2788(4) 0.1382(6) 0.7216(3) 0.0248(13) Uani 1 1 d . . . . .
C15 C 0.2373(6) 0.1514(7) 0.6614(4) 0.045(2) Uani 1 1 d . . . . .
H15 H 0.182216 0.117614 0.649325 0.054 Uiso 1 1 calc R U . . .
C16 C 0.2776(6) 0.2153(7) 0.6187(4) 0.044(2) Uani 1 1 d . . . . .
H16 H 0.247794 0.223042 0.578086 0.053 Uiso 1 1 calc R U . . .
Cu1 Cu 0.40514(6) 0.36721(7) 0.56858(4) 0.0210(2) Uani 1 1 d . . . . .
N1 N 0.4542(4) 0.4514(4) 0.4992(2) 0.0205(11) Uani 1 1 d . . . . .
N2 N 0.4346(4) 0.2693(4) 0.5023(3) 0.0245(12) Uani 1 1 d . . . . .
H2D H 0.470240 0.224800 0.521096 0.029 Uiso 1 1 calc R U . . .
H2E H 0.378938 0.243576 0.488965 0.029 Uiso 1 1 calc R U . . .
N3 N 0.3507(4) 0.4629(4) 0.6324(3) 0.0225(11) Uani 1 1 d . . . . .
N4 N 0.3553(4) 0.2662(4) 0.6313(3) 0.0241(12) Uani 1 1 d . . . . .
N5 N 0.1772(4) 0.3132(5) 0.4661(3) 0.0288(13) Uani 1 1 d . . . . .
O1 O 0.5492(3) 0.4509(4) 0.4054(2) 0.0282(10) Uani 1 1 d . . . . .
O2 O 0.5623(3) 0.3675(4) 0.6225(2) 0.0274(9) Uani 1 1 d D . . . .
O3 O 0.2209(4) 0.3657(5) 0.5042(2) 0.0363(11) Uani 1 1 d . . . . .
O4 O 0.0983(4) 0.3388(4) 0.4392(3) 0.0414(13) Uani 1 1 d . . . . .
O5 O 0.2112(4) 0.2344(4) 0.4545(3) 0.0437(14) Uani 1 1 d . . . . .
O6 O 0.0188(14) 0.500000 0.500000 0.130(7) Uani 1 2 d DS T P . .
O7A O 0.2603(19) 0.000000 0.500000 0.17(2) Uani 0.69(6) 2 d S T P A 1
O7B O 0.344(2) 0.0673(16) 0.5315(14) 0.163(13) Uani 0.65(3) 1 d . . P A 2
H2F H 0.596(7) 0.326(5) 0.605(4) 0.05(3) Uiso 1 1 d D . . . .
H2G H 0.562(9) 0.425(3) 0.613(6) 0.08(4) Uiso 1 1 d D . . . .
H6 H 0.047(10) 0.546(7) 0.520(7) 0.095 Uiso 1 1 d D U . . .

loop_
_atom_site_aniso_label
_atom_site_aniso_U_11
_atom_site_aniso_U_22
_atom_site_aniso_U_33
_atom_site_aniso_U_23
_atom_site_aniso_U_13
_atom_site_aniso_U_12
C1 0.053(5) 0.051(6) 0.084(7) -0.041(6) 0.010(5) 0.008(5)
C2 0.063(6) 0.057(7) 0.051(5) -0.019(5) -0.018(4) -0.003(5)
C3 0.046(4) 0.037(4) 0.027(3) -0.010(3) 0.002(3) 0.004(3)
C4 0.038(4) 0.032(4) 0.025(3) 0.006(3) -0.001(3) 0.004(3)
C5 0.021(3) 0.028(4) 0.024(3) 0.002(3) 0.002(2) 0.003(2)
C6 0.016(2) 0.029(4) 0.019(3) -0.004(2) 0.001(2) 0.003(2)
C7 0.021(3) 0.057(5) 0.025(3) -0.007(3) -0.005(3) 0.012(3)
C8 0.022(3) 0.053(5) 0.027(4) -0.009(3) -0.005(3) 0.009(3)
C9 0.019(3) 0.026(4) 0.023(3) -0.001(3) 0.005(2) -0.001(2)
C10 0.019(3) 0.038(4) 0.025(3) -0.002(3) -0.003(2) 0.003(3)
C11 0.022(3) 0.032(4) 0.022(3) -0.006(3) -0.003(2) 0.003(3)
C12 0.030(4) 0.105(9) 0.054(5) 0.049(6) -0.020(4) -0.027(5)
C13 0.035(4) 0.109(9) 0.059(6) 0.056(6) -0.023(4) -0.035(5)
C14 0.022(3) 0.031(4) 0.022(3) 0.004(3) 0.000(2) -0.003(3)
C15 0.044(4) 0.056(6) 0.034(4) 0.017(4) -0.016(3) -0.033(4)
C16 0.046(4) 0.054(6) 0.031(4) 0.018(4) -0.019(3) -0.025(4)
Cu1 0.0195(4) 0.0253(5) 0.0183(4) 0.0000(4) 0.0022(3) 0.0008(4)
N1 0.019(2) 0.024(3) 0.018(2) 0.003(2) 0.0000(18) 0.001(2)
N2 0.026(3) 0.023(3) 0.024(3) -0.001(2) 0.004(2) 0.002(2)
N3 0.019(3) 0.025(3) 0.023(3) -0.007(2) 0.0026(19) 0.000(2)
N4 0.022(3) 0.033(3) 0.018(3) 0.003(2) 0.0033(19) 0.002(2)
N5 0.026(3) 0.033(4) 0.027(3) 0.000(2) 0.001(2) -0.009(2)
O1 0.028(2) 0.031(3) 0.025(2) 0.000(2) 0.0104(18) -0.002(2)
O2 0.0209(18) 0.032(3) 0.029(2) -0.001(2) 0.0033(15) 0.001(2)
O3 0.040(2) 0.036(3) 0.032(2) -0.008(3) -0.0044(19) -0.007(3)
O4 0.031(2) 0.054(4) 0.039(3) 0.010(2) -0.008(2) -0.010(2)
O5 0.038(3) 0.043(4) 0.050(3) -0.012(3) 0.001(2) -0.008(3)
O6 0.084(11) 0.099(14) 0.21(2) -0.065(14) 0.000 0.000
O7A 0.060(15) 0.25(5) 0.21(4) 0.01(3) 0.000 0.000
O7B 0.14(2) 0.110(18) 0.24(3) -0.046(18) 0.05(2) 0.003(15)

loop_
_atom_type_symbol
_atom_type_description
_atom_type_scat_dispersion_real
_atom_type_scat_dispersion_imag
_atom_type_scat_source
C C 0.0181 0.0091 'International Tables Vol C Tables 4.2.6.8 and 6.1.1.4'
H H 0.0000 0.0000 'International Tables Vol C Tables 4.2.6.8 and 6.1.1.4'
Cu Cu -1.9646 0.5888 'International Tables Vol C Tables 4.2.6.8 and 6.1.1.4'
N N 0.0311 0.0180 'International Tables Vol C Tables 4.2.6.8 and 6.1.1.4'
O O 0.0492 0.0322 'International Tables Vol C Tables 4.2.6.8 and 6.1.1.4'

loop_
_geom_angle_atom_site_label_1
_geom_angle_atom_site_label_2
_geom_angle_atom_site_label_3
_geom_angle
_geom_angle_site_symmetry_1
_geom_angle_site_symmetry_3
C3 C1 H1A 109.5 . .
C3 C1 H1B 109.5 . .
H1A C1 H1B 109.5 . .
C3 C1 H1C 109.5 . .
H1A C1 H1C 109.5 . .
H1B C1 H1C 109.5 . .
C3 C2 H2A 109.5 . .
C3 C2 H2B 109.5 . .
H2A C2 H2B 109.5 . .
C3 C2 H2C 109.5 . .
H2A C2 H2C 109.5 . .
H2B C2 H2C 109.5 . .
C4 C3 C1 112.1(7) . .
C4 C3 C2 109.8(7) . .
C1 C3 C2 110.9(7) . .
C4 C3 H3 108.0 . .
C1 C3 H3 108.0 . .
C2 C3 H3 108.0 . .
C3 C4 C5 115.0(6) . .
C3 C4 H4A 108.5 . .
C5 C4 H4A 108.5 . .
C3 C4 H4B 108.5 . .
C5 C4 H4B 108.5 . .
H4A C4 H4B 107.5 . .
N2 C5 C6 111.3(6) . .
N2 C5 C4 110.7(6) . .
C6 C5 C4 110.5(6) . .
N2 C5 H5 108.1 . .
C6 C5 H5 108.1 . .
C4 C5 H5 108.1 . .
O1 C6 N1 126.9(7) . .
O1 C6 C5 118.5(6) . .
N1 C6 C5 114.6(6) . .
N3 C7 C8 123.7(6) . .
N3 C7 H7 118.2 . .
C8 C7 H7 118.2 . .
C7 C8 C9 118.8(6) . .
C7 C8 H8 120.6 . .
C9 C8 H8 120.6 . .
C10 C9 C8 116.8(6) . .
C10 C9 C14 122.6(6) . 7_556
C8 C9 C14 120.6(6) . 7_556
C11 C10 C9 121.2(6) . .
C11 C10 H10 119.4 . .
C9 C10 H10 119.4 . .
N3 C11 C10 121.7(6) . .
N3 C11 H11 119.2 . .
C10 C11 H11 119.2 . .
N4 C12 C13 123.0(8) . .
N4 C12 H12 118.5 . .
C13 C12 H12 118.5 . .
C12 C13 C14 120.3(8) . .
C12 C13 H13 119.8 . .
C14 C13 H13 119.8 . .
C15 C14 C13 116.4(7) . .
C15 C14 C9 122.4(6) . 7_546
C13 C14 C9 121.1(6) . 7_546
C14 C15 C16 119.4(7) . .
C14 C15 H15 120.3 . .
C16 C15 H15 120.3 . .
N4 C16 C15 124.7(7) . .
N4 C16 H16 117.6 . .
C15 C16 H16 117.6 . .
N1 Cu1 N2 82.9(2) . .
N1 Cu1 N3 99.7(2) . .
N2 Cu1 N3 170.2(2) . .
N1 Cu1 N4 172.4(2) . .
N2 Cu1 N4 89.5(2) . .
N3 Cu1 N4 87.5(2) . .
N1 Cu1 O2 91.2(2) . .
N2 Cu1 O2 97.4(2) . .
N3 Cu1 O2 92.02(19) . .
N4 Cu1 O2 90.8(2) . .
N1 Cu1 O3 88.70(19) . .
N2 Cu1 O3 82.1(2) . .
N3 Cu1 O3 88.53(19) . .
N4 Cu1 O3 89.2(2) . .
O2 Cu1 O3 179.45(18) . .
C6 N1 N1 116.8(6) . 4_566
C6 N1 Cu1 116.4(5) . .
N1 N1 Cu1 126.5(5) 4_566 .
C5 N2 Cu1 113.1(5) . .
C5 N2 H2D 109.0 . .
Cu1 N2 H2D 109.0 . .
C5 N2 H2E 109.0 . .
Cu1 N2 H2E 109.0 . .
H2D N2 H2E 107.8 . .
C11 N3 C7 117.8(6) . .
C11 N3 Cu1 120.7(5) . .
C7 N3 Cu1 120.9(5) . .
C16 N4 C12 116.1(7) . .
C16 N4 Cu1 122.7(5) . .
C12 N4 Cu1 121.1(5) . .
O3 N5 O5 119.4(6) . .
O3 N5 O4 120.5(7) . .
O5 N5 O4 120.1(6) . .
Cu1 O2 H2F 107(8) . .
Cu1 O2 H2G 83(9) . .
H2F O2 H2G 126(8) . .
N5 O3 Cu1 136.4(5) . .
H6 O6 H6 126(10) . 4_566

loop_
_geom_bond_atom_site_label_1
_geom_bond_atom_site_label_2
_geom_bond_distance
_geom_bond_site_symmetry_2
C1 C3 1.524(12) .
C1 H1A 0.9600 .
C1 H1B 0.9600 .
C1 H1C 0.9600 .
C2 C3 1.539(11) .
C2 H2A 0.9600 .
C2 H2B 0.9600 .
C2 H2C 0.9600 .
C3 C4 1.523(11) .
C3 H3 0.9800 .
C4 C5 1.537(9) .
C4 H4A 0.9700 .
C4 H4B 0.9700 .
C5 N2 1.463(8) .
C5 C6 1.533(10) .
C5 H5 0.9800 .
C6 O1 1.253(8) .
C6 N1 1.333(8) .
C7 N3 1.345(8) .
C7 C8 1.375(10) .
C7 H7 0.9300 .
C8 C9 1.404(9) .
C8 H8 0.9300 .
C9 C10 1.389(9) .
C9 C14 1.484(8) 7_556
C10 C11 1.372(10) .
C10 H10 0.9300 .
C11 N3 1.344(8) .
C11 H11 0.9300 .
C12 N4 1.331(9) .
C12 C13 1.375(12) .
C12 H12 0.9300 .
C13 C14 1.387(11) .
C13 H13 0.9300 .
C14 C15 1.365(9) .
C15 C16 1.380(11) .
C15 H15 0.9300 .
C16 N4 1.316(10) .
C16 H16 0.9300 .
Cu1 N1 1.976(5) .
Cu1 N2 1.991(6) .
Cu1 N3 2.032(5) .
Cu1 N4 2.050(6) .
Cu1 O2 2.418(4) .
Cu1 O3 2.846(5) .
N1 N1 1.395(11) 4_566
N2 H2D 0.8900 .
N2 H2E 0.8900 .
N5 O3 1.237(8) .
N5 O5 1.245(9) .
N5 O4 1.267(8) .
O2 H2F 0.83(3) .
O2 H2G 0.85(3) .
O6 H6 0.86(3) .
O6 H6 0.86(3) 4_566
